data_1525977
loop_
_publ_author_name
'Mazet, T.'
'Malaman, B.'
'Isnard, O.'

_publ_section_title
;
 Neutron diffraction and (57)Fe Mossbauer study of (Hf Fe6 Ge6)-type R Fe6
 Ge6 compounds (R = Sc, Ti, Zr, Hf, Nb)
;
_journal_name_full 'Solid State Communications'
_journal_page_first 91
_journal_page_last 96
_journal_volume 114
_journal_year 2000
_chemical_formula_sum 'Fe6 Ge6 Ti'
_chemical_name_systematic 'Ti Fe6 Ge6'
_space_group_IT_number 191
_symmetry_space_group_name_Hall '-P 6 2'
_symmetry_space_group_name_H-M 'P 6/m m m'
_cell_angle_alpha 90
_cell_angle_beta 90
_cell_angle_gamma 120
_cell_formula_units_Z 1
_cell_length_a 5.012
_cell_length_b 5.012
_cell_length_c 7.991
_cell_volume 173.842
_citation_journal_id_ASTM SSCOA4
_cod_data_source_file Mazet_SSCOA4_2000_547.cif
_cod_data_source_block Fe6Ge6Ti1
_cod_original_cell_volume 173.8417
_cod_original_formula_sum 'Fe6 Ge6 Ti1'
_cod_database_code 1525977

loop_
_symmetry_equiv_pos_as_xyz
x,y,z
x-y,x,z
-y,x-y,z
-x,-y,z
-x+y,-x,z
y,-x+y,z
-y,-x,-z
x-y,-y,-z
x,x-y,-z
y,x,-z
-x+y,y,-z
-x,-x+y,-z
-x,-y,-z
-x+y,-x,-z
y,-x+y,-z
x,y,-z
x-y,x,-z
-y,x-y,-z
y,x,z
-x+y,y,z
-x,-x+y,z
-y,-x,z
x-y,-y,z
x,x-y,z

loop_
_atom_site_label
_atom_site_type_symbol
_atom_site_fract_x
_atom_site_fract_y
_atom_site_fract_z
_atom_site_occupancy
_atom_site_U_iso_or_equiv
Ti1 Ti 0 0 0 1 0.0
Fe1 Fe 0.5 0 0.252 1 0.0
Ge1 Ge 0.3333 0.6667 0.5 1 0.0
Ge2 Ge 0.3333 0.6667 0 1 0.0
Ge3 Ge 0 0 0.163 1 0.0
